data_2223609
loop_
_publ_author_name
'Cui, Hui'
'Tao, Xuquan'

_publ_section_title
;
 4-(2-Thienylmethyleneamino)benzoic acid
;
_journal_coeditor_code BQ2161
_journal_issue 11
_journal_name_full 'Acta Crystallographica Section E'
_journal_page_first o2635
_journal_paper_doi 10.1107/S1600536809039208
_journal_volume 65
_journal_year 2009
_chemical_formula_iupac 'C12 H9 N O2 S'
_chemical_formula_moiety 'C12 H9 N O2 S'
_chemical_formula_sum 'C12 H9 N O2 S'
_chemical_formula_weight 231.26
_chemical_name_systematic
;
4-(2-Thienylmethyleneamino)benzoic acid
;
_space_group_IT_number 14
_symmetry_cell_setting monoclinic
_symmetry_space_group_name_Hall '-P 2ybc'
_symmetry_space_group_name_H-M 'P 1 21/c 1'
_atom_sites_solution_hydrogens geom
_atom_sites_solution_primary direct
_atom_sites_solution_secondary difmap
_audit_creation_method SHELXL-97
_cell_angle_alpha 90.00
_cell_angle_beta 93.1850(10)
_cell_angle_gamma 90.00
_cell_formula_units_Z 4
_cell_length_a 3.8801(3)
_cell_length_b 10.0849(11)
_cell_length_c 27.380(3)
_cell_measurement_reflns_used 1697
_cell_measurement_temperature 298(2)
_cell_measurement_theta_max 24.574
_cell_measurement_theta_min 3.013
_cell_volume 1069.74(18)
_computing_cell_refinement 'SAINT (Siemens, 1996)'
_computing_data_collection 'SMART (Siemens, 1996)'
_computing_data_reduction 'SAINT (Siemens, 1996)'
_computing_molecular_graphics 'SHELXTL (Sheldrick, 2008)'
_computing_publication_material 'SHELXTL (Sheldrick, 2008)'
_computing_structure_refinement 'SHELXL97 (Sheldrick, 2008)'
_computing_structure_solution 'SHELXS97 (Sheldrick, 2008)'
_diffrn_ambient_temperature 298(2)
_diffrn_measured_fraction_theta_full 0.999
_diffrn_measured_fraction_theta_max 0.999
_diffrn_measurement_device_type 'Bruker SMART APEX CCD area-detector'
_diffrn_measurement_method '\f and \w'
_diffrn_radiation_monochromator graphite
_diffrn_radiation_source 'fine-focus sealed tube'
_diffrn_radiation_type MoK\a
_diffrn_radiation_wavelength 0.71073
_diffrn_reflns_av_R_equivalents 0.0440
_diffrn_reflns_av_sigmaI/netI 0.0428
_diffrn_reflns_limit_h_max 4
_diffrn_reflns_limit_h_min -4
_diffrn_reflns_limit_k_max 9
_diffrn_reflns_limit_k_min -12
_diffrn_reflns_limit_l_max 32
_diffrn_reflns_limit_l_min -29
_diffrn_reflns_number 5213
_diffrn_reflns_theta_full 25.01
_diffrn_reflns_theta_max 25.01
_diffrn_reflns_theta_min 1.49
_exptl_absorpt_coefficient_mu 0.284
_exptl_absorpt_correction_T_max 0.9667
_exptl_absorpt_correction_T_min 0.8875
_exptl_absorpt_correction_type multi-scan
_exptl_absorpt_process_details '(SADABS; Sheldrick, 1996)'
_exptl_crystal_colour red
_exptl_crystal_density_diffrn 1.436
_exptl_crystal_density_method 'not measured'
_exptl_crystal_description block
_exptl_crystal_F_000 480
_exptl_crystal_size_max 0.43
_exptl_crystal_size_mid 0.20
_exptl_crystal_size_min 0.12
_refine_diff_density_max 0.346
_refine_diff_density_min -0.223
_refine_ls_extinction_method none
_refine_ls_goodness_of_fit_ref 1.093
_refine_ls_hydrogen_treatment constr
_refine_ls_matrix_type full
_refine_ls_number_parameters 145
_refine_ls_number_reflns 1887
_refine_ls_number_restraints 0
_refine_ls_restrained_S_all 1.093
_refine_ls_R_factor_all 0.0697
_refine_ls_R_factor_gt 0.0537
_refine_ls_shift/su_max 0.000
_refine_ls_shift/su_mean 0.000
_refine_ls_structure_factor_coef Fsqd
_refine_ls_weighting_details 'calc w=1/[\s^2^(Fo^2^)+(0.0616P)^2^+0.4613P] where P=(Fo^2^+2Fc^2^)/3'
_refine_ls_weighting_scheme calc
_refine_ls_wR_factor_gt 0.1327
_refine_ls_wR_factor_ref 0.1398
_reflns_number_gt 1496
_reflns_number_total 1887
_reflns_threshold_expression I>2\s(I)
_cod_data_source_file bq2161.cif
_cod_data_source_block I
_cod_depositor_comments
;
The following automatic conversions were performed:
'_symmetry_cell_setting' value 'Monoclinic' changed to 'monoclinic'
according to '/home/saulius/struct/CIF-dictionaries/cif_core.dic'
dictionary named 'cif_core.dic' version 2.4.1 from 2010-06-29.

Automatic conversion script
Id: cif_fix_enum 1527 2010-12-29 10:47:43Z saulius 

The following automatic conversions were performed:

'_symmetry_cell_setting' value 'Monoclinic' changed to 'monoclinic'
according to /home/saulius/struct/CIF-dictionaries/cif_core.dic
dictionary named 'cif_core.dic' version 2.4.1 from 2010-06-29.

Automatic conversion script
Id: cif_fix_values 1715 2011-07-08 13:25:40Z adriana 
;
_cod_original_sg_symbol_Hall -P_2ybc
_cod_original_sg_symbol_H-M P_21/c
_cod_database_code 2223609
_cod_database_fobs_code 2223609

loop_
_symmetry_equiv_pos_as_xyz
'x, y, z'
'-x, y+1/2, -z+1/2'
'-x, -y, -z'
'x, -y-1/2, z-1/2'

loop_
_atom_site_type_symbol
_atom_site_label
_atom_site_fract_x
_atom_site_fract_y
_atom_site_fract_z
_atom_site_U_iso_or_equiv
_atom_site_adp_type
_atom_site_calc_flag
_atom_site_refinement_flags
_atom_site_occupancy
_atom_site_disorder_assembly
_atom_site_disorder_group
N N1 0.4137(7) 0.4083(2) 0.34590(9) 0.0410(6) Uani d . 1 . .
O O1 0.9679(7) 0.8245(2) 0.50746(8) 0.0580(7) Uani d . 1 . .
H H1 1.0383 0.8943 0.5197 0.087 Uiso calc R 1 . .
O O2 0.7517(7) 0.9632(2) 0.45013(7) 0.0543(6) Uani d . 1 . .
S S1 0.3211(2) 0.18720(8) 0.26947(3) 0.0476(3) Uani d . 1 . .
C C1 0.2843(8) 0.3008(3) 0.36133(11) 0.0438(8) Uani d . 1 . .
H H1A 0.2297 0.2954 0.3939 0.053 Uiso calc R 1 . .
C C2 0.2192(8) 0.1869(3) 0.32997(10) 0.0389(7) Uani d . 1 . .
C C3 0.0828(9) 0.0673(3) 0.34261(11) 0.0472(8) Uani d . 1 . .
H H3 0.0114 0.0483 0.3737 0.057 Uiso calc R 1 . .
C C4 0.0618(9) -0.0239(3) 0.30361(12) 0.0506(9) Uani d . 1 . .
H H4 -0.0252 -0.1094 0.3061 0.061 Uiso calc R 1 . .
C C5 0.1821(9) 0.0267(3) 0.26221(12) 0.0515(9) Uani d . 1 . .
H H5 0.1888 -0.0202 0.2330 0.062 Uiso calc R 1 . .
C C6 0.8065(8) 0.8483(3) 0.46603(10) 0.0397(7) Uani d . 1 . .
C C7 0.6845(7) 0.7322(3) 0.43688(9) 0.0354(7) Uani d . 1 . .
C C8 0.7347(8) 0.6033(3) 0.45455(10) 0.0403(7) Uani d . 1 . .
H H8 0.8320 0.5902 0.4860 0.048 Uiso calc R 1 . .
C C9 0.6413(8) 0.4952(3) 0.42586(10) 0.0419(8) Uani d . 1 . .
H H9 0.6774 0.4098 0.4379 0.050 Uiso calc R 1 . .
C C10 0.4922(7) 0.5141(3) 0.37856(10) 0.0358(7) Uani d . 1 . .
C C11 0.4398(8) 0.6428(3) 0.36128(10) 0.0407(7) Uani d . 1 . .
H H11 0.3413 0.6561 0.3299 0.049 Uiso calc R 1 . .
C C12 0.5320(8) 0.7508(3) 0.39001(10) 0.0395(7) Uani d . 1 . .
H H12 0.4924 0.8362 0.3781 0.047 Uiso calc R 1 . .

loop_
_atom_site_aniso_label
_atom_site_aniso_U_11
_atom_site_aniso_U_22
_atom_site_aniso_U_33
_atom_site_aniso_U_12
_atom_site_aniso_U_13
_atom_site_aniso_U_23
N1 0.0479(16) 0.0341(14) 0.0407(14) -0.0028(12) -0.0002(11) -0.0039(11)
O1 0.0861(18) 0.0389(13) 0.0463(13) -0.0045(12) -0.0194(12) -0.0047(10)
O2 0.0839(18) 0.0321(12) 0.0455(12) -0.0027(12) -0.0094(11) -0.0006(10)
S1 0.0579(6) 0.0426(5) 0.0424(5) -0.0005(4) 0.0042(4) -0.0011(3)
C1 0.0488(19) 0.0427(18) 0.0404(16) 0.0005(15) 0.0060(14) -0.0051(14)
C2 0.0392(17) 0.0358(16) 0.0414(16) 0.0019(14) -0.0008(13) -0.0027(13)
C3 0.055(2) 0.0433(19) 0.0432(17) -0.0036(16) 0.0038(15) 0.0041(14)
C4 0.055(2) 0.0341(17) 0.062(2) -0.0043(15) -0.0028(17) -0.0020(15)
C5 0.057(2) 0.0443(19) 0.052(2) 0.0033(17) -0.0097(16) -0.0126(16)
C6 0.0469(19) 0.0373(17) 0.0349(15) 0.0007(14) 0.0025(13) -0.0004(13)
C7 0.0389(17) 0.0316(15) 0.0356(15) -0.0002(13) 0.0011(12) -0.0021(12)
C8 0.0497(19) 0.0375(16) 0.0327(15) 0.0014(14) -0.0056(13) 0.0000(13)
C9 0.052(2) 0.0308(16) 0.0426(17) 0.0016(14) -0.0003(14) 0.0016(13)
C10 0.0376(17) 0.0364(16) 0.0335(15) -0.0015(13) 0.0025(12) -0.0049(12)
C11 0.0470(19) 0.0400(17) 0.0341(15) -0.0011(15) -0.0058(13) 0.0013(13)
C12 0.0477(18) 0.0302(15) 0.0403(16) 0.0011(14) -0.0005(13) 0.0020(13)

loop_
_atom_type_symbol
_atom_type_description
_atom_type_scat_dispersion_real
_atom_type_scat_dispersion_imag
_atom_type_scat_source
C C 0.0033 0.0016 'International Tables Vol C Tables 4.2.6.8 and 6.1.1.4'
H H 0.0000 0.0000 'International Tables Vol C Tables 4.2.6.8 and 6.1.1.4'
O O 0.0106 0.0060 'International Tables Vol C Tables 4.2.6.8 and 6.1.1.4'
N N 0.0061 0.0033 'International Tables Vol C Tables 4.2.6.8 and 6.1.1.4'
S S 0.1246 0.1234 'International Tables Vol C Tables 4.2.6.8 and 6.1.1.4'

loop_
_geom_angle_atom_site_label_1
_geom_angle_atom_site_label_2
_geom_angle_atom_site_label_3
_geom_angle_site_symmetry_1
_geom_angle_site_symmetry_3
_geom_angle
_geom_angle_publ_flag
C1 N1 C10 . . 120.4(3) ?
C6 O1 H1 . . 109.5 ?
C5 S1 C2 . . 91.28(15) ?
N1 C1 C2 . . 122.4(3) ?
N1 C1 H1A . . 118.8 ?
C2 C1 H1A . . 118.8 ?
C3 C2 C1 . . 127.3(3) ?
C3 C2 S1 . . 110.9(2) ?
C1 C2 S1 . . 121.8(2) ?
C2 C3 C4 . . 113.0(3) ?
C2 C3 H3 . . 123.5 ?
C4 C3 H3 . . 123.5 ?
C5 C4 C3 . . 112.4(3) ?
C5 C4 H4 . . 123.8 ?
C3 C4 H4 . . 123.8 ?
C4 C5 S1 . . 112.4(2) ?
C4 C5 H5 . . 123.8 ?
S1 C5 H5 . . 123.8 ?
O2 C6 O1 . . 123.0(3) ?
O2 C6 C7 . . 120.1(3) ?
O1 C6 C7 . . 116.9(3) ?
C12 C7 C8 . . 119.2(3) ?
C12 C7 C6 . . 119.8(3) ?
C8 C7 C6 . . 121.0(2) ?
C9 C8 C7 . . 120.7(3) ?
C9 C8 H8 . . 119.6 ?
C7 C8 H8 . . 119.6 ?
C8 C9 C10 . . 120.0(3) ?
C8 C9 H9 . . 120.0 ?
C10 C9 H9 . . 120.0 ?
C11 C10 C9 . . 119.0(3) ?
C11 C10 N1 . . 117.8(2) ?
C9 C10 N1 . . 123.0(3) ?
C12 C11 C10 . . 120.9(3) ?
C12 C11 H11 . . 119.5 ?
C10 C11 H11 . . 119.5 ?
C11 C12 C7 . . 120.1(3) ?
C11 C12 H12 . . 120.0 ?
C7 C12 H12 . . 120.0 ?

loop_
_geom_bond_atom_site_label_1
_geom_bond_atom_site_label_2
_geom_bond_site_symmetry_2
_geom_bond_distance
_geom_bond_publ_flag
N1 C1 . 1.277(4) ?
N1 C10 . 1.414(3) ?
O1 C6 . 1.287(3) ?
O1 H1 . 0.8200 ?
O2 C6 . 1.252(3) ?
S1 C5 . 1.714(3) ?
S1 C2 . 1.724(3) ?
C1 C2 . 1.448(4) ?
C1 H1A . 0.9300 ?
C2 C3 . 1.369(4) ?
C3 C4 . 1.408(4) ?
C3 H3 . 0.9300 ?
C4 C5 . 1.350(4) ?
C4 H4 . 0.9300 ?
C5 H5 . 0.9300 ?
C6 C7 . 1.480(4) ?
C7 C12 . 1.396(4) ?
C7 C8 . 1.397(4) ?
C8 C9 . 1.380(4) ?
C8 H8 . 0.9300 ?
C9 C10 . 1.402(4) ?
C9 H9 . 0.9300 ?
C10 C11 . 1.392(4) ?
C11 C12 . 1.379(4) ?
C11 H11 . 0.9300 ?
C12 H12 . 0.9300 ?

loop_
_geom_hbond_atom_site_label_D
_geom_hbond_atom_site_label_H
_geom_hbond_atom_site_label_A
_geom_hbond_site_symmetry_A
_geom_hbond_distance_DH
_geom_hbond_distance_HA
_geom_hbond_distance_DA
_geom_hbond_angle_DHA
O1 H1 O2 3_776 0.82 1.83 2.641(3) 172.0
C3 H3 O2 1_445 0.93 2.52 3.441(4) 169.3

loop_
_geom_torsion_atom_site_label_1
_geom_torsion_atom_site_label_2
_geom_torsion_atom_site_label_3
_geom_torsion_atom_site_label_4
_geom_torsion_site_symmetry_1
_geom_torsion_site_symmetry_2
_geom_torsion_site_symmetry_3
_geom_torsion_site_symmetry_4
_geom_torsion
_geom_torsion_publ_flag
C10 N1 C1 C2 . . . . -176.1(3) ?
N1 C1 C2 C3 . . . . 179.9(3) ?
N1 C1 C2 S1 . . . . 1.4(4) ?
C5 S1 C2 C3 . . . . -0.4(3) ?
C5 S1 C2 C1 . . . . 178.3(3) ?
C1 C2 C3 C4 . . . . -178.4(3) ?
S1 C2 C3 C4 . . . . 0.2(4) ?
C2 C3 C4 C5 . . . . 0.2(4) ?
C3 C4 C5 S1 . . . . -0.5(4) ?
C2 S1 C5 C4 . . . . 0.5(3) ?
O2 C6 C7 C12 . . . . 4.9(4) ?
O1 C6 C7 C12 . . . . -175.0(3) ?
O2 C6 C7 C8 . . . . -178.2(3) ?
O1 C6 C7 C8 . . . . 1.8(4) ?
C12 C7 C8 C9 . . . . 1.2(5) ?
C6 C7 C8 C9 . . . . -175.6(3) ?
C7 C8 C9 C10 . . . . -0.4(5) ?
C8 C9 C10 C11 . . . . -0.1(4) ?
C8 C9 C10 N1 . . . . 175.2(3) ?
C1 N1 C10 C11 . . . . -143.8(3) ?
C1 N1 C10 C9 . . . . 40.8(4) ?
C9 C10 C11 C12 . . . . -0.1(5) ?
N1 C10 C11 C12 . . . . -175.7(3) ?
C10 C11 C12 C7 . . . . 0.9(5) ?
C8 C7 C12 C11 . . . . -1.5(5) ?
C6 C7 C12 C11 . . . . 175.4(3) ?

loop_
_cod_related_entry_id
_cod_related_entry_database
_cod_related_entry_code
1 ChemSpider 272536
